data_2108465
loop_
_publ_author_name
'Ehrmann, Katharina'
'Baudis, Stefan'
'St\"oger, Berthold'

_publ_section_title
;
 From space group to space groupoid: the partial symmetry of
 low-temperature <i>E</i>-vanillyl oxime
;
_journal_issue 4
_journal_name_full 'Acta Crystallographica Section B'
_journal_page_first
;
;
_journal_paper_doi 10.1107/S2052520619008461
_journal_volume 75
_journal_year 2019
_chemical_formula_sum 'C8 H9 N O3'
_chemical_formula_weight 167.2
_space_group_IT_number 2
_space_group_name_Hall '-P 1'
_space_group_name_H-M_alt 'P -1'
_symmetry_cell_setting triclinic
_symmetry_Int_Tables_number 2
_symmetry_space_group_name_Hall '-P 1'
_symmetry_space_group_name_H-M 'P -1'
_audit_creation_method 'Jana2006 Version : 28/11/2018'
_cell_angle_alpha 68.688(3)
_cell_angle_beta 83.981(3)
_cell_angle_gamma 87.900(3)
_cell_formula_units_Z 12
_cell_length_a 7.3634(8)
_cell_length_b 17.5614(18)
_cell_length_c 19.3782(19)
_cell_measurement_reflns_used 4932
_cell_measurement_temperature 100
_cell_measurement_theta_max 32.60
_cell_measurement_theta_min 2.78
_cell_volume 2321.6(4)
_computing_cell_refinement 'SAINT-Plus (Bruker, 2016)'
_computing_data_collection 'Apex 3 (Bruker, 2016)'
_computing_data_reduction 'SAINT-Plus (Bruker, 2016)'
_computing_molecular_graphics 'Mercury (Macrae et al., 2008)'
_computing_structure_refinement 'Jana 2006 (Pet\<r\'i\<cek et al., 2014)'
_computing_structure_solution 'SHELXT (Sheldrick, 2015)'
_diffrn_ambient_temperature 100
_diffrn_measured_fraction_theta_full 0.98
_diffrn_measured_fraction_theta_max 0.98
_diffrn_measurement_device 'four-circle diffractometer'
_diffrn_measurement_device_type 'Bruker KAPPA APEX II CCD'
_diffrn_measurement_method '\w- and \f-scans'
_diffrn_radiation_probe x-ray
_diffrn_radiation_source 'X-ray tube'
_diffrn_radiation_type 'Mo K\a'
_diffrn_radiation_wavelength 0.71075
_diffrn_reflns_av_R_equivalents 0
_diffrn_reflns_av_unetI/netI 0.0271
_diffrn_reflns_limit_h_max 11
_diffrn_reflns_limit_h_min -11
_diffrn_reflns_limit_k_max 26
_diffrn_reflns_limit_k_min -24
_diffrn_reflns_limit_l_max 29
_diffrn_reflns_limit_l_min 0
_diffrn_reflns_number 16877
_diffrn_reflns_theta_full 32.75
_diffrn_reflns_theta_max 32.75
_diffrn_reflns_theta_min 1.13
_exptl_absorpt_coefficient_mu 0.111
_exptl_absorpt_correction_T_max 0.97
_exptl_absorpt_correction_T_min 0.94
_exptl_absorpt_correction_type multi-scan
_exptl_absorpt_process_details SADABS
_exptl_crystal_colour yellow
_exptl_crystal_density_diffrn 1.4348
_exptl_crystal_description block
_exptl_crystal_F_000 1056
_exptl_crystal_size_max 0.53
_exptl_crystal_size_mid 0.34
_exptl_crystal_size_min 0.25
_refine_diff_density_max 0.41
_refine_diff_density_min -0.24
_refine_ls_extinction_method none
_refine_ls_goodness_of_fit_gt 1.45
_refine_ls_goodness_of_fit_ref 1.42
_refine_ls_hydrogen_treatment mixed
_refine_ls_number_constraints 168
_refine_ls_number_parameters 698
_refine_ls_number_reflns 16862
_refine_ls_number_restraints 15
_refine_ls_R_factor_all 0.0555
_refine_ls_R_factor_gt 0.0411
_refine_ls_shift/su_max 0.0419
_refine_ls_shift/su_mean 0.0050
_refine_ls_structure_factor_coef Fsqd
_refine_ls_weighting_details w=1/(\s^2^(I)+0.0035999999I^2^)
_refine_ls_weighting_scheme sigma
_refine_ls_wR_factor_gt 0.1145
_refine_ls_wR_factor_ref 0.1247
_reflns_number_gt 13829
_reflns_number_total 16862
_reflns_threshold_expression I>3\s(I)
_cod_data_source_file um5028sup1.cif
_cod_data_source_block lt_conv
_cod_depositor_comments
;
The following automatic conversions were performed:

'_diffrn_radiation_probe' value 'X-ray' changed to 'x-ray' according
to
/home/data/users/saulius/crontab/automatic-downloads/rss-feeds/IUCr/lib/dictionaries/cif_core.dic
dictionary named 'cif_core.dic' version 2.4.2 from 2011-04-26.

Automatic conversion script
Id: cif_fix_values 4973 2017-02-22 13:04:09Z antanas 
;
_cod_database_code 2108465

loop_
_space_group_symop_id
_space_group_symop_operation_xyz
1 x,y,z
2 -x,-y,-z

loop_
_atom_site_label
_atom_site_type_symbol
_atom_site_fract_x
_atom_site_fract_y
_atom_site_fract_z
_atom_site_adp_type
_atom_site_U_iso_or_equiv
_atom_site_site_symmetry_multiplicity
_atom_site_occupancy
_atom_site_calc_flag
O9a O -0.13651(14) 0.58633(6) 0.66613(5) Uani 0.0192(3) 2 1 d
O10a O -0.49842(13) 0.24983(6) 1.03627(5) Uani 0.0171(3) 2 1 d
O11a O -0.29314(13) 0.22148(6) 0.92612(5) Uani 0.0168(3) 2 1 d
N8a N -0.16684(15) 0.51071(6) 0.72528(6) Uani 0.0161(3) 2 1 d
C1a C -0.33207(17) 0.44727(8) 0.84475(7) Uani 0.0142(3) 2 1 d
C2a C -0.27621(17) 0.36772(8) 0.85131(7) Uani 0.0146(4) 2 1 d
C3a C -0.33149(17) 0.30153(8) 0.91488(7) Uani 0.0138(4) 2 1 d
C4a C -0.44166(17) 0.31444(8) 0.97387(7) Uani 0.0142(4) 2 1 d
C5a C -0.49580(17) 0.39277(8) 0.96753(7) Uani 0.0158(4) 2 1 d
C6a C -0.44153(17) 0.45902(8) 0.90307(7) Uani 0.0163(4) 2 1 d
C7a C -0.27870(17) 0.51786(8) 0.77790(7) Uani 0.0150(4) 2 1 d
C12a C -0.20580(19) 0.20544(8) 0.86326(7) Uani 0.0185(4) 2 1 d
O9b O 0.06147(14) 0.42492(6) 0.65514(5) Uani 0.0206(3) 2 1 d
O10b O 0.45751(13) 0.75673(6) 0.28725(5) Uani 0.0175(3) 2 1 d
O11b O 0.29252(14) 0.79076(6) 0.40087(5) Uani 0.0182(3) 2 1 d
N8b N 0.10041(16) 0.50144(7) 0.59781(6) Uani 0.0167(3) 2 1 d
C1b C 0.26847(17) 0.56430(8) 0.47827(7) Uani 0.0150(4) 2 1 d
C2b C 0.24322(17) 0.64520(8) 0.47514(7) Uani 0.0145(4) 2 1 d
C3b C 0.30615(16) 0.70953(8) 0.41151(7) Uani 0.0131(4) 2 1 d
C4b C 0.39506(17) 0.69402(8) 0.34956(7) Uani 0.0148(4) 2 1 d
C5b C 0.42010(18) 0.61455(8) 0.35285(7) Uani 0.0176(4) 2 1 d
C6b C 0.35729(18) 0.54978(8) 0.41713(7) Uani 0.0190(4) 2 1 d
C7b C 0.20476(18) 0.49390(8) 0.54355(7) Uani 0.0171(4) 2 1 d
C12b C 0.22734(20) 0.81125(8) 0.46416(7) Uani 0.0187(4) 2 1 d
O9c O 0.35542(14) 0.92000(6) 0.21646(5) Uani 0.0192(3) 2 1 d
O10c O 0.01267(14) 1.25361(6) 0.37204(6) Uani 0.0182(3) 2 1 d
O11c O 0.19480(14) 1.28630(6) 0.23816(5) Uani 0.0175(3) 2 1 d
N8c N 0.32487(15) 0.99636(6) 0.22470(6) Uani 0.0161(3) 2 1 d
C1c C 0.15944(16) 1.06061(7) 0.30214(7) Uani 0.0141(4) 2 1 d
C2c C 0.21048(17) 1.14137(8) 0.25571(7) Uani 0.0144(4) 2 1 d
C3c C 0.15885(16) 1.20534(8) 0.27855(7) Uani 0.0136(4) 2 1 d
C4c C 0.06017(17) 1.19122(8) 0.34843(7) Uani 0.0138(4) 2 1 d
C5c C 0.00756(18) 1.11229(8) 0.39299(7) Uani 0.0174(4) 2 1 d
C6c C 0.05624(18) 1.04712(8) 0.37003(7) Uani 0.0167(4) 2 1 d
C7c C 0.21361(17) 0.98979(8) 0.28207(7) Uani 0.0154(4) 2 1 d
C12c C 0.25618(18) 1.30729(8) 0.16119(7) Uani 0.0179(4) 2 1 d
O9d O 0.55764(15) 1.08083(6) 0.09938(6) Uani 0.0201(3) 2 1 d
O10d O 0.98593(14) 0.74369(6) -0.03568(5) Uani 0.0184(3) 2 1 d
O11d O 0.81184(14) 0.71417(6) 0.09937(5) Uani 0.0186(3) 2 1 d
N8d N 0.59890(16) 1.00383(7) 0.09396(6) Uani 0.0152(3) 2 1 d
C1d C 0.77044(17) 0.93952(8) 0.01785(7) Uani 0.0140(4) 2 1 d
C2d C 0.74910(17) 0.85935(8) 0.07054(7) Uani 0.0145(4) 2 1 d
C3d C 0.82027(17) 0.79429(8) 0.05271(7) Uani 0.0128(4) 2 1 d
C4d C 0.91345(17) 0.80699(8) -0.01791(7) Uani 0.0133(4) 2 1 d
C5d C 0.93174(19) 0.88571(8) -0.06996(7) Uani 0.0177(4) 2 1 d
C6d C 0.86174(19) 0.95151(8) -0.05177(7) Uani 0.0186(4) 2 1 d
C7d C 0.70255(18) 1.01080(8) 0.03486(7) Uani 0.0169(4) 2 1 d
C12d C 0.71606(19) 0.69723(8) 0.17147(7) Uani 0.0197(4) 2 1 d
O9e O 1.01071(14) 0.57440(6) 0.02823(5) Uani 0.0209(3) 2 1 d
O10e O 0.51996(14) 0.24391(6) 0.37489(5) Uani 0.0190(3) 2 1 d
O11e O 0.64700(13) 0.21803(6) 0.25082(5) Uani 0.0172(3) 2 1 d
N8e N 0.93250(15) 0.49962(7) 0.07715(6) Uani 0.0166(3) 2 1 d
C1e C 0.78935(16) 0.43340(7) 0.20095(7) Uani 0.0139(4) 2 1 d
C2e C 0.76578(17) 0.35774(8) 0.19342(7) Uani 0.0141(4) 2 1 d
C3e C 0.67700(16) 0.29405(7) 0.25129(7) Uani 0.0127(4) 2 1 d
C4e C 0.60705(17) 0.30586(8) 0.31761(7) Uani 0.0143(4) 2 1 d
C5e C 0.63109(17) 0.37998(8) 0.32499(7) Uani 0.0163(4) 2 1 d
C6e C 0.72200(17) 0.44372(8) 0.26703(7) Uani 0.0162(4) 2 1 d
C7e C 0.87880(17) 0.50249(8) 0.14106(7) Uani 0.0161(4) 2 1 d
C12e C 0.73514(19) 0.20037(8) 0.18882(7) Uani 0.0190(4) 2 1 d
O9f O 0.48103(15) 0.07523(6) 0.42337(6) Uani 0.0224(3) 2 1 d
O10f O 0.96618(14) -0.25369(6) 0.29188(5) Uani 0.0192(3) 2 1 d
O11f O 0.82287(14) -0.28187(6) 0.43075(5) Uani 0.0177(3) 2 1 d
N8f N 0.55873(16) 0.00082(7) 0.42251(6) Uani 0.0169(3) 2 1 d
C1f C 0.69983(17) -0.06408(7) 0.34111(7) Uani 0.0141(3) 2 1 d
C2f C 0.71547(17) -0.14124(8) 0.39792(7) Uani 0.0143(4) 2 1 d
C3f C 0.80182(16) -0.20423(8) 0.38128(7) Uani 0.0132(3) 2 1 d
C4f C 0.87784(17) -0.19226(8) 0.30814(7) Uani 0.0133(3) 2 1 d
C5f C 0.86102(18) -0.11673(8) 0.25241(7) Uani 0.0162(4) 2 1 d
C6f C 0.77170(17) -0.05323(8) 0.26888(7) Uani 0.0160(4) 2 1 d
C7f C 0.61216(17) 0.00489(8) 0.35640(7) Uani 0.0169(4) 2 1 d
C12f C 0.73790(19) -0.29994(8) 0.50459(7) Uani 0.0188(4) 2 1 d
H1c2a H -0.199396 0.359185 0.81158 Uiso 0.0175 2 1 d
H1c5a H -0.57086 0.401559 1.007545 Uiso 0.019 2 1 d
H1c6a H -0.480061 0.513195 0.898924 Uiso 0.0195 2 1 d
H1c7a H -0.328308 0.570623 0.77325 Uiso 0.018 2 1 d
H1c12a H -0.193696 0.147493 0.875629 Uiso 0.0222 2 1 d
H2c12a H -0.278097 0.227725 0.822034 Uiso 0.0222 2 1 d
H3c12a H -0.087012 0.230351 0.849971 Uiso 0.0222 2 1 d
H1c2b H 0.182467 0.65581 0.517035 Uiso 0.0174 2 1 d
H1c5b H 0.480645 0.603846 0.310973 Uiso 0.0211 2 1 d
H1c6b H 0.375469 0.494594 0.419247 Uiso 0.0227 2 1 d
H1c7b H 0.242358 0.44017 0.545867 Uiso 0.0205 2 1 d
H1c12b H 0.240653 0.868969 0.452013 Uiso 0.0224 2 1 d
H2c12b H 0.100848 0.796427 0.477904 Uiso 0.0224 2 1 d
H3c12b H 0.296813 0.782083 0.505008 Uiso 0.0224 2 1 d
H1c2c H 0.280617 1.151499 0.208597 Uiso 0.0172 2 1 d
H1c5c H -0.062883 1.102376 0.440007 Uiso 0.0209 2 1 d
H1c6c H 0.018432 0.992644 0.401159 Uiso 0.02 2 1 d
H1c7c H 0.164559 0.937004 0.31268 Uiso 0.0185 2 1 d
H1c12c H 0.249145 1.365438 0.136263 Uiso 0.0215 2 1 d
H2c12c H 0.380329 1.289809 0.156228 Uiso 0.0215 2 1 d
H3c12c H 0.180369 1.280748 0.139284 Uiso 0.0215 2 1 d
H1c2d H 0.685224 0.850027 0.118705 Uiso 0.0175 2 1 d
H1c5d H 0.992696 0.894925 -0.11859 Uiso 0.0212 2 1 d
H1c6d H 0.876805 1.005966 -0.087877 Uiso 0.0224 2 1 d
H1c7d H 0.737044 1.064449 0.000498 Uiso 0.0203 2 1 d
H1c12d H 0.704387 0.639171 0.196809 Uiso 0.0237 2 1 d
H2c12d H 0.782651 0.719679 0.199675 Uiso 0.0237 2 1 d
H3c12d H 0.596854 0.721453 0.166337 Uiso 0.0237 2 1 d
H1c2e H 0.811274 0.350171 0.148083 Uiso 0.017 2 1 d
H1c5e H 0.585065 0.387722 0.370195 Uiso 0.0195 2 1 d
H1c6e H 0.738359 0.495072 0.272636 Uiso 0.0195 2 1 d
H1c7e H 0.897996 0.551786 0.14995 Uiso 0.0193 2 1 d
H1c12e H 0.702147 0.146345 0.193088 Uiso 0.0228 2 1 d
H2c12e H 0.697188 0.239383 0.14339 Uiso 0.0228 2 1 d
H3c12e H 0.865143 0.203547 0.188438 Uiso 0.0228 2 1 d
H1c2f H 0.66605 -0.149787 0.448025 Uiso 0.0172 2 1 d
H1c5f H 0.910978 -0.108116 0.202359 Uiso 0.0194 2 1 d
H1c6f H 0.759575 -0.001199 0.229804 Uiso 0.0192 2 1 d
H1c7f H 0.594186 0.054769 0.315517 Uiso 0.0203 2 1 d
H1c12f H 0.75964 -0.356092 0.533982 Uiso 0.0226 2 1 d
H2c12f H 0.788061 -0.265245 0.526357 Uiso 0.0226 2 1 d
H3c12f H 0.608825 -0.290657 0.503121 Uiso 0.0226 2 1 d
H1o10a H -0.458(2) 0.2055(6) 1.0298(10) Uiso 0.026(5) 2 1 d
H1o10d H 0.969(2) 0.6961(5) -0.0003(7) Uiso 0.023(5) 2 1 d
H1o10e H 0.524(3) 0.2001(7) 0.3638(10) Uiso 0.033(5) 2 1 d
H1o10c H 0.054(3) 1.3015(5) 0.3426(10) Uiso 0.044(6) 2 1 d
H1o9e H 1.056(3) 0.5685(4) -0.0128(5) Uiso 0.067(8) 2 1 d
H1o10f H 0.946(3) -0.3021(5) 0.3256(8) Uiso 0.033(5) 2 1 d
H1o9f H 0.450(3) 0.0641(12) 0.4706(3) Uiso 0.042(6) 2 1 d
H1o9d H 0.474(2) 1.0692(13) 0.1370(8) Uiso 0.051(7) 2 1 d
H1o10b H 0.410(2) 0.8016(6) 0.2903(10) Uiso 0.030(5) 2 1 d
H1o9a H -0.050(2) 0.5806(3) 0.6342(6) Uiso 0.050(6) 2 1 d
H1o9c H 0.4441(19) 0.9319(12) 0.1808(8) Uiso 0.037(5) 2 1 d
H1o9b H -0.022(2) 0.4314(3) 0.6876(7) Uiso 0.051(7) 2 1 d

loop_
_atom_site_aniso_label
_atom_site_aniso_type_symbol
_atom_site_aniso_U_11
_atom_site_aniso_U_22
_atom_site_aniso_U_33
_atom_site_aniso_U_12
_atom_site_aniso_U_13
_atom_site_aniso_U_23
O9a O 0.0287(5) 0.0120(4) 0.0126(4) 0.0000(3) 0.0020(4) -0.0002(3)
O10a O 0.0250(5) 0.0134(4) 0.0101(4) -0.0002(4) 0.0037(3) -0.0023(3)
O11a O 0.0259(5) 0.0122(4) 0.0114(4) 0.0023(3) 0.0023(3) -0.0044(3)
N8a N 0.0221(5) 0.0120(5) 0.0115(5) -0.0015(4) -0.0009(4) -0.0013(4)
C1a C 0.0154(5) 0.0153(5) 0.0115(5) -0.0004(4) -0.0019(4) -0.0042(4)
C2a C 0.0172(5) 0.0141(5) 0.0115(5) -0.0007(4) 0.0004(4) -0.0039(4)
C3a C 0.0162(5) 0.0128(5) 0.0113(5) -0.0009(4) -0.0005(4) -0.0033(4)
C4a C 0.0167(5) 0.0151(5) 0.0096(5) -0.0009(4) -0.0006(4) -0.0031(4)
C5a C 0.0178(5) 0.0162(6) 0.0133(5) 0.0015(4) 0.0019(4) -0.0062(4)
C6a C 0.0182(5) 0.0156(6) 0.0148(5) 0.0017(4) -0.0006(4) -0.0058(4)
C7a C 0.0179(5) 0.0133(5) 0.0133(5) -0.0008(4) -0.0014(4) -0.0041(4)
C12a C 0.0265(6) 0.0165(6) 0.0136(6) 0.0047(5) 0.0002(5) -0.0077(5)
O9b O 0.0300(5) 0.0126(4) 0.0143(4) -0.0012(4) 0.0058(4) -0.0009(3)
O10b O 0.0233(5) 0.0145(4) 0.0113(4) -0.0001(4) 0.0045(3) -0.0023(4)
O11b O 0.0284(5) 0.0127(4) 0.0129(4) -0.0018(4) 0.0038(4) -0.0054(3)
N8b N 0.0225(5) 0.0121(5) 0.0126(5) -0.0015(4) 0.0000(4) -0.0013(4)
C1b C 0.0157(5) 0.0146(5) 0.0134(5) -0.0005(4) 0.0000(4) -0.0040(4)
C2b C 0.0172(5) 0.0142(5) 0.0112(5) -0.0008(4) 0.0003(4) -0.0042(4)
C3b C 0.0145(5) 0.0115(5) 0.0124(5) 0.0003(4) -0.0010(4) -0.0032(4)
C4b C 0.0157(5) 0.0160(6) 0.0118(5) -0.0009(4) -0.0003(4) -0.0042(4)
C5b C 0.0214(6) 0.0178(6) 0.0130(6) -0.0008(5) 0.0029(5) -0.0060(5)
C6b C 0.0239(6) 0.0159(6) 0.0150(6) -0.0008(5) 0.0034(5) -0.0045(5)
C7b C 0.0200(6) 0.0148(5) 0.0147(6) -0.0016(4) 0.0003(4) -0.0035(4)
C12b C 0.0255(6) 0.0166(6) 0.0148(6) 0.0006(5) 0.0008(5) -0.0074(5)
O9c O 0.0289(5) 0.0114(4) 0.0181(4) 0.0005(3) 0.0037(4) -0.0080(3)
O10c O 0.0244(5) 0.0140(4) 0.0160(5) -0.0006(4) 0.0038(4) -0.0069(4)
O11c O 0.0263(5) 0.0126(4) 0.0122(4) -0.0017(3) 0.0029(3) -0.0041(3)
N8c N 0.0226(5) 0.0100(4) 0.0170(5) 0.0007(4) -0.0007(4) -0.0067(4)
C1c C 0.0152(5) 0.0134(5) 0.0147(5) 0.0003(4) 0.0000(4) -0.0066(4)
C2c C 0.0165(5) 0.0153(5) 0.0115(5) -0.0006(4) 0.0000(4) -0.0056(4)
C3c C 0.0144(5) 0.0142(5) 0.0114(5) -0.0008(4) -0.0003(4) -0.0038(4)
C4c C 0.0148(5) 0.0139(5) 0.0127(5) 0.0013(4) -0.0003(4) -0.0052(4)
C5c C 0.0203(6) 0.0171(6) 0.0149(5) -0.0007(4) 0.0030(4) -0.0069(5)
C6c C 0.0202(6) 0.0135(5) 0.0156(5) -0.0010(4) 0.0018(4) -0.0051(4)
C7c C 0.0186(5) 0.0131(5) 0.0157(5) 0.0000(4) -0.0017(4) -0.0066(4)
C12c C 0.0246(6) 0.0174(6) 0.0105(5) -0.0017(5) 0.0024(5) -0.0045(5)
O9d O 0.0306(5) 0.0099(4) 0.0188(5) 0.0020(4) 0.0060(4) -0.0063(4)
O10d O 0.0262(5) 0.0133(4) 0.0141(5) 0.0019(4) 0.0031(4) -0.0047(4)
O11d O 0.0280(5) 0.0128(4) 0.0121(4) -0.0002(4) 0.0054(4) -0.0029(3)
N8d N 0.0219(5) 0.0096(4) 0.0140(5) 0.0025(4) 0.0001(4) -0.0047(4)
C1d C 0.0178(5) 0.0123(5) 0.0115(5) 0.0013(4) 0.0004(4) -0.0045(4)
C2d C 0.0169(5) 0.0154(6) 0.0110(5) 0.0009(4) -0.0001(4) -0.0047(5)
C3d C 0.0151(5) 0.0137(5) 0.0090(5) -0.0006(4) -0.0006(4) -0.0036(4)
C4d C 0.0167(5) 0.0127(5) 0.0101(5) 0.0018(4) 0.0002(4) -0.0043(4)
C5d C 0.0238(6) 0.0158(6) 0.0120(5) 0.0014(5) 0.0039(5) -0.0048(5)
C6d C 0.0262(6) 0.0127(5) 0.0139(6) 0.0026(5) 0.0029(5) -0.0026(4)
C7d C 0.0226(6) 0.0126(5) 0.0135(5) 0.0019(4) 0.0016(5) -0.0034(4)
C12d C 0.0259(6) 0.0174(6) 0.0127(5) -0.0019(5) 0.0061(5) -0.0037(5)
O9e O 0.0300(5) 0.0133(4) 0.0159(5) -0.0051(4) 0.0069(4) -0.0031(3)
O10e O 0.0287(5) 0.0138(4) 0.0118(4) -0.0036(4) 0.0063(4) -0.0035(4)
O11e O 0.0244(4) 0.0143(4) 0.0137(4) -0.0033(3) 0.0035(3) -0.0073(3)
N8e N 0.0192(5) 0.0133(5) 0.0149(5) -0.0025(4) 0.0020(4) -0.0031(4)
C1e C 0.0145(5) 0.0149(5) 0.0120(5) 0.0002(4) -0.0018(4) -0.0042(4)
C2e C 0.0163(5) 0.0146(5) 0.0110(5) -0.0007(4) -0.0002(4) -0.0043(4)
C3e C 0.0144(5) 0.0120(5) 0.0113(5) 0.0000(4) -0.0012(4) -0.0037(4)
C4e C 0.0160(5) 0.0144(5) 0.0113(5) 0.0000(4) -0.0011(4) -0.0032(4)
C5e C 0.0202(6) 0.0173(6) 0.0119(5) 0.0007(4) -0.0001(4) -0.0064(4)
C6e C 0.0205(6) 0.0149(5) 0.0131(5) -0.0009(4) -0.0005(4) -0.0051(4)
C7e C 0.0193(5) 0.0142(5) 0.0139(5) -0.0014(4) -0.0001(4) -0.0044(4)
C12e C 0.0244(6) 0.0182(6) 0.0167(6) -0.0005(5) 0.0009(5) -0.0098(5)
O9f O 0.0348(6) 0.0126(4) 0.0188(5) 0.0066(4) 0.0028(4) -0.0066(4)
O10f O 0.0281(5) 0.0131(4) 0.0143(5) 0.0043(4) 0.0018(4) -0.0041(4)
O11f O 0.0260(5) 0.0135(4) 0.0106(4) 0.0033(4) 0.0008(3) -0.0017(3)
N8f N 0.0227(5) 0.0108(4) 0.0167(5) 0.0030(4) 0.0014(4) -0.0053(4)
C1f C 0.0168(5) 0.0125(5) 0.0132(5) 0.0008(4) -0.0004(4) -0.0052(4)
C2f C 0.0166(5) 0.0142(5) 0.0119(5) -0.0002(4) -0.0002(4) -0.0047(4)
C3f C 0.0153(5) 0.0133(5) 0.0096(5) 0.0004(4) -0.0013(4) -0.0026(4)
C4f C 0.0152(5) 0.0129(5) 0.0123(5) -0.0003(4) 0.0001(4) -0.0053(4)
C5f C 0.0219(6) 0.0145(5) 0.0106(5) 0.0002(4) 0.0011(4) -0.0036(4)
C6f C 0.0203(6) 0.0127(5) 0.0135(5) -0.0001(4) -0.0003(4) -0.0034(4)
C7f C 0.0209(6) 0.0134(5) 0.0153(5) 0.0026(4) 0.0007(4) -0.0048(4)
C12f C 0.0263(6) 0.0177(6) 0.0103(5) -0.0016(5) 0.0007(5) -0.0029(5)

loop_
_atom_type_symbol
_atom_type_scat_dispersion_real
_atom_type_scat_dispersion_imag
_atom_type_scat_source
C 0.0033 0.0016 'International Tables Vol C tables 4.2.6.8 and 6.1.1.1'
H 0.0000 0.0000 'International Tables Vol C tables 4.2.6.8 and 6.1.1.1'
N 0.0061 0.0033 'International Tables Vol C tables 4.2.6.8 and 6.1.1.1'
O 0.0106 0.0060 'International Tables Vol C tables 4.2.6.8 and 6.1.1.1'

loop_
_geom_angle_atom_site_label_1
_geom_angle_atom_site_label_2
_geom_angle_atom_site_label_3
_geom_angle
C4a O10a H1o10a 107.7(10)
C3a O11a C12a 115.94(9)
C2a C1a C6a 119.33(10)
C2a C1a C7a 121.48(12)
C6a C1a C7a 119.19(12)
C1a C2a C3a 120.35(12)
C1a C2a H1c2a 119.83
C3a C2a H1c2a 119.83
O11a C3a C2a 125.60(12)
O11a C3a C4a 114.67(10)
C2a C3a C4a 119.71(12)
O10a C4a C3a 120.25(12)
O10a C4a C5a 119.83(12)
C3a C4a C5a 119.90(10)
C4a C5a C6a 120.12(12)
C4a C5a H1c5a 119.94
C6a C5a H1c5a 119.94
C1a C6a C5a 120.59(12)
C1a C6a H1c6a 119.71
C5a C6a H1c6a 119.71
N8a C7a C1a 121.24(12)
N8a C7a H1c7a 119.38
C1a C7a H1c7a 119.38
O11a C12a H1c12a 109.47
O11a C12a H2c12a 109.47
O11a C12a H3c12a 109.47
H1c12a C12a H2c12a 109.47
H1c12a C12a H3c12a 109.47
H2c12a C12a H3c12a 109.47
C4b O10b H1o10b 107.8(10)
C3b O11b C12b 117.02(9)
C2b C1b C6b 119.46(10)
C2b C1b C7b 122.52(12)
C6b C1b C7b 118.02(13)
C1b C2b C3b 119.87(13)
C1b C2b H1c2b 120.07
C3b C2b H1c2b 120.07
O11b C3b C2b 126.23(13)
O11b C3b C4b 113.62(10)
C2b C3b C4b 120.15(13)
O10b C4b C3b 120.40(13)
O10b C4b C5b 119.73(13)
C3b C4b C5b 119.87(10)
C4b C5b C6b 119.91(13)
C4b C5b H1c5b 120.04
C6b C5b H1c5b 120.04
C1b C6b C5b 120.74(13)
C1b C6b H1c6b 119.63
C5b C6b H1c6b 119.63
N8b C7b C1b 122.16(13)
N8b C7b H1c7b 118.92
C1b C7b H1c7b 118.92
O11b C12b H1c12b 109.47
O11b C12b H2c12b 109.47
O11b C12b H3c12b 109.47
H1c12b C12b H2c12b 109.47
H1c12b C12b H3c12b 109.47
H2c12b C12b H3c12b 109.47
C4c O10c H1o10c 115.3(12)
C3c O11c C12c 116.88(12)
C2c C1c C6c 119.43(13)
C2c C1c C7c 122.33(11)
C6c C1c C7c 118.24(10)
C1c C2c C3c 119.57(11)
C1c C2c H1c2c 120.22
C3c C2c H1c2c 120.22
O11c C3c C2c 125.39(11)
O11c C3c C4c 113.74(13)
C2c C3c C4c 120.86(11)
O10c C4c C3c 121.22(11)
O10c C4c C5c 119.47(12)
C3c C4c C5c 119.29(14)
C4c C5c C6c 120.41(12)
C4c C5c H1c5c 119.8
C6c C5c H1c5c 119.8
C1c C6c C5c 120.38(11)
C1c C6c H1c6c 119.81
C5c C6c H1c6c 119.81
N8c C7c C1c 121.74(11)
N8c C7c H1c7c 119.13
C1c C7c H1c7c 119.13
O11c C12c H1c12c 109.47
O11c C12c H2c12c 109.47
O11c C12c H3c12c 109.47
H1c12c C12c H2c12c 109.47
H1c12c C12c H3c12c 109.47
H2c12c C12c H3c12c 109.47
C4d O10d H1o10d 114.3(9)
C3d O11d C12d 116.56(11)
C2d C1d C6d 119.11(13)
C2d C1d C7d 121.93(12)
C6d C1d C7d 118.95(10)
C1d C2d C3d 119.82(12)
C1d C2d H1c2d 120.09
C3d C2d H1c2d 120.09
O11d C3d C2d 125.32(11)
O11d C3d C4d 113.95(12)
C2d C3d C4d 120.72(11)
O10d C4d C3d 121.22(10)
O10d C4d C5d 119.47(12)
C3d C4d C5d 119.31(13)
C4d C5d C6d 120.03(12)
C4d C5d H1c5d 119.98
C6d C5d H1c5d 119.99
C1d C6d C5d 120.99(11)
C1d C6d H1c6d 119.51
C5d C6d H1c6d 119.51
N8d C7d C1d 122.07(11)
N8d C7d H1c7d 118.97
C1d C7d H1c7d 118.97
O11d C12d H1c12d 109.47
O11d C12d H2c12d 109.47
O11d C12d H3c12d 109.47
H1c12d C12d H2c12d 109.47
H1c12d C12d H3c12d 109.47
H2c12d C12d H3c12d 109.47
C4e O10e H1o10e 109.2(11)
C3e O11e C12e 116.21(9)
C2e C1e C6e 119.35(10)
C2e C1e C7e 122.07(12)
C6e C1e C7e 118.57(13)
C1e C2e C3e 120.21(13)
C1e C2e H1c2e 119.9
C3e C2e H1c2e 119.9
O11e C3e C2e 125.62(13)
O11e C3e C4e 114.60(10)
C2e C3e C4e 119.77(13)
O10e C4e C3e 120.43(13)
O10e C4e C5e 119.66(12)
C3e C4e C5e 119.89(10)
C4e C5e C6e 120.27(13)
C4e C5e H1c5e 119.87
C6e C5e H1c5e 119.87
C1e C6e C5e 120.50(13)
C1e C6e H1c6e 119.75
C5e C6e H1c6e 119.75
N8e C7e C1e 122.23(13)
N8e C7e H1c7e 118.88
C1e C7e H1c7e 118.88
O11e C12e H1c12e 109.47
O11e C12e H2c12e 109.47
O11e C12e H3c12e 109.47
H1c12e C12e H2c12e 109.47
H1c12e C12e H3c12e 109.47
H2c12e C12e H3c12e 109.47
C4f O10f H1o10f 114.7(11)
C3f O11f C12f 116.75(11)
C2f C1f C6f 119.08(13)
C2f C1f C7f 121.72(12)
C6f C1f C7f 119.19(10)
C1f C2f C3f 119.82(12)
C1f C2f H1c2f 120.09
C3f C2f H1c2f 120.09
O11f C3f C2f 125.49(11)
O11f C3f C4f 113.73(12)
C2f C3f C4f 120.78(10)
O10f C4f C3f 120.91(10)
O10f C4f C5f 119.81(12)
C3f C4f C5f 119.28(13)
C4f C5f C6f 120.07(12)
C4f C5f H1c5f 119.97
C6f C5f H1c5f 119.97
C1f C6f C5f 120.96(10)
C1f C6f H1c6f 119.52
C5f C6f H1c6f 119.52
N8f C7f C1f 121.99(10)
N8f C7f H1c7f 119
C1f C7f H1c7f 119
O11f C12f H1c12f 109.47
O11f C12f H2c12f 109.47
O11f C12f H3c12f 109.47
H1c12f C12f H2c12f 109.47
H1c12f C12f H3c12f 109.47
H2c12f C12f H3c12f 109.47

loop_
_geom_bond_atom_site_label_1
_geom_bond_atom_site_label_2
_geom_bond_distance
O9a H1o9a 0.870(13)
O10a C4a 1.3622(14)
O10a H1o10a 0.870(14)
O11a C3a 1.3654(17)
O11a C12a 1.4313(18)
N8a C7a 1.2818(17)
C1a C2a 1.4059(19)
C1a C6a 1.3913(19)
C1a C7a 1.4599(15)
C2a C3a 1.3867(15)
C2a H1c2a 0.96
C3a C4a 1.4131(19)
C4a C5a 1.383(2)
C5a C6a 1.3952(15)
C5a H1c5a 0.96
C6a H1c6a 0.96
C7a H1c7a 0.96
C12a H1c12a 0.96
C12a H2c12a 0.96
C12a H3c12a 0.96
O9b H1o9b 0.870(14)
O10b C4b 1.3552(14)
O10b H1o10b 0.870(13)
O11b C3b 1.3666(17)
O11b C12b 1.4312(19)
N8b C7b 1.2797(18)
C1b C2b 1.406(2)
C1b C6b 1.393(2)
C1b C7b 1.4596(16)
C2b C3b 1.3847(15)
C2b H1c2b 0.96
C3b C4b 1.416(2)
C4b C5b 1.380(2)
C5b C6b 1.3953(16)
C5b H1c5b 0.96
C6b H1c6b 0.96
C7b H1c7b 0.96
C12b H1c12b 0.96
C12b H2c12b 0.96
C12b H3c12b 0.96
O9c H1o9c 0.870(13)
O10c C4c 1.3546(19)
O10c H1o10c 0.870(11)
O11c C3c 1.3708(15)
O11c C12c 1.4269(16)
N8c C7c 1.2819(17)
C1c C2c 1.4152(16)
C1c C6c 1.3932(18)
C1c C7c 1.463(2)
C2c C3c 1.378(2)
C2c H1c2c 0.96
C3c C4c 1.4091(18)
C4c C5c 1.3843(17)
C5c C6c 1.394(2)
C5c H1c5c 0.96
C6c H1c6c 0.96
C7c H1c7c 0.96
C12c H1c12c 0.96
C12c H2c12c 0.96
C12c H3c12c 0.96
O9d H1o9d 0.870(15)
O10d C4d 1.3546(19)
O10d H1o10d 0.870(8)
O11d C3d 1.3679(14)
O11d C12d 1.4300(17)
N8d C7d 1.2770(17)
C1d C2d 1.4097(16)
C1d C6d 1.3892(19)
C1d C7d 1.465(2)
C2d C3d 1.380(2)
C2d H1c2d 0.96
C3d C4d 1.4092(18)
C4d C5d 1.3850(16)
C5d C6d 1.393(2)
C5d H1c5d 0.96
C6d H1c6d 0.96
C7d H1c7d 0.96
C12d H1c12d 0.96
C12d H2c12d 0.96
C12d H3c12d 0.96
O9e H1o9e 0.870(12)
O10e C4e 1.3604(14)
O10e H1o10e 0.870(16)
O11e C3e 1.3646(18)
O11e C12e 1.4331(18)
N8e C7e 1.2783(19)
C1e C2e 1.407(2)
C1e C6e 1.395(2)
C1e C7e 1.4586(15)
C2e C3e 1.3871(15)
C2e H1c2e 0.96
C3e C4e 1.417(2)
C4e C5e 1.380(2)
C5e C6e 1.3950(16)
C5e H1c5e 0.96
C6e H1c6e 0.96
C7e H1c7e 0.96
C12e H1c12e 0.96
C12e H2c12e 0.96
C12e H3c12e 0.96
O9f H1o9f 0.870(6)
O10f C4f 1.3560(18)
O10f H1o10f 0.870(9)
O11f C3f 1.3666(14)
O11f C12f 1.4272(16)
N8f C7f 1.2770(19)
C1f C2f 1.4114(16)
C1f C6f 1.3905(18)
C1f C7f 1.461(2)
C2f C3f 1.377(2)
C2f H1c2f 0.96
C3f C4f 1.4115(18)
C4f C5f 1.3841(16)
C5f C6f 1.392(2)
C5f H1c5f 0.96
C6f H1c6f 0.96
C7f H1c7f 0.96
C12f H1c12f 0.96
C12f H2c12f 0.96
C12f H3c12f 0.96

loop_
_geom_hbond_atom_site_label_D
_geom_hbond_atom_site_label_H
_geom_hbond_atom_site_label_A
_geom_hbond_site_symmetry_A
_geom_hbond_distance_DH
_geom_hbond_distance_HA
_geom_hbond_distance_DA
_geom_hbond_angle_DHA
O10a H1o10a O11a . 0.870(14) 2.166(18) 2.6700(15) 116.5(11)
O10a H1o10a O9d 1_446 0.870(14) 2.119(10) 2.8021(15) 134.9(16)
O10d H1o10d O11d . 0.870(8) 2.263(14) 2.6682(15) 108.4(10)
O10d H1o10d O9e . 0.870(8) 2.024(9) 2.7816(15) 144.9(13)
O10e H1o10e O11e . 0.870(16) 2.194(19) 2.6747(16) 114.5(11)
O10e H1o10e O9f . 0.870(16) 2.092(11) 2.7791(15) 135.4(16)
O10c H1o10c O9a 2_576 0.870(11) 2.026(13) 2.7955(15) 146.8(18)
O10c H1o10c O11c . 0.870(11) 2.276(19) 2.6652(15) 107.1(13)
O9e H1o9e N8e 2_765 0.870(12) 2.012(11) 2.7830(18) 147.1(13)
O10f H1o10f O9b 2_656 0.870(9) 2.052(9) 2.8097(15) 145.0(14)
O10f H1o10f O11f . 0.870(9) 2.284(16) 2.6597(15) 106.0(11)
O9f H1o9f N8f 2_656 0.870(6) 1.964(6) 2.7812(16) 156.1(19)
O9d H1o9d N8c . 0.870(15) 1.966(15) 2.7805(14) 155(2)
O10b H1o10b O11b . 0.870(13) 2.169(19) 2.6503(16) 114.5(12)
O10b H1o10b O9c . 0.870(13) 2.104(11) 2.8048(14) 137.2(16)
O9a H1o9a N8b . 0.870(13) 2.022(11) 2.7889(17) 146.4(6)
O9c H1o9c N8d . 0.870(13) 1.972(13) 2.7887(14) 156.0(18)
O9b H1o9b N8a . 0.870(14) 2.017(11) 2.7871(17) 146.9(5)

loop_
_twin_individual_id
_twin_individual_mass_fraction_refined
_twin_individual_twin_matrix_11
_twin_individual_twin_matrix_12
_twin_individual_twin_matrix_13
_twin_individual_twin_matrix_21
_twin_individual_twin_matrix_22
_twin_individual_twin_matrix_23
_twin_individual_twin_matrix_31
_twin_individual_twin_matrix_32
_twin_individual_twin_matrix_33
1 0.5232(8) 1 0 0 0 1 0 0 0 1
2 0.4768(8) -1 0 0 0 -1 0 0 0 -1

loop_
_restr_distance_atom_site_label_1
_restr_distance_atom_site_label_2
_restr_distance_target
_restr_distance_target_weight_param
O10a H1o10a 0.87 0.001
O10b H1o10b 0.87 0.001
O10c H1o10c 0.87 0.001
O10d H1o10d 0.87 0.001
O10e H1o10e 0.87 0.001
O10f H1o10f 0.87 0.001
O9a H1o9a 0.87 0.001
O9b H1o9b 0.87 0.001
O9c H1o9c 0.87 0.001
O9d H1o9d 0.87 0.001
O9e H1o9e 0.87 0.001
O9f H1o9f 0.87 0.001

loop_
_restr_angle_atom_site_label_1
_restr_angle_atom_site_label_2
_restr_angle_atom_site_label_3
_restr_angle_target
_restr_angle_target_weight_param
N8a O9a H1o9a 109 0.01
N8b O9b H1o9b 109 0.01
N8e O9e H1o9e 109 0.01

_cod_database_fobs_code 2108465
